data_4026951
loop_
_publ_author_name
'Colin W. Anson'
'Dasan M. Thamattoor'

_publ_section_title
;
 Influence of Substituents on the Through-Space Shielding of Aromatic
 Rings
;
_journal_name_full 'Journal of Organic Chemistry'
_journal_page_first 1693
_journal_page_last 1700
_journal_paper_doi 10.1021/jo202203r
_journal_volume 77
_journal_year 2012
_chemical_formula_moiety 'C17 H13 F'
_chemical_formula_sum 'C17 H13 F'
_chemical_formula_weight 236.27
_chemical_name_systematic
; 
 ? 
;
_space_group_IT_number 14
_symmetry_cell_setting monoclinic
_symmetry_space_group_name_Hall '-P 2yn'
_symmetry_space_group_name_H-M 'P 1 21/n 1'
_atom_sites_solution_hydrogens geom
_atom_sites_solution_primary direct
_atom_sites_solution_secondary difmap
_audit_creation_method SHELXL-97
_cell_angle_alpha 90.00
_cell_angle_beta 94.545(4)
_cell_angle_gamma 90.00
_cell_formula_units_Z 4
_cell_length_a 8.217(3)
_cell_length_b 9.041(3)
_cell_length_c 16.898(6)
_cell_measurement_reflns_used 2600
_cell_measurement_temperature 173(2)
_cell_measurement_theta_max 25.09
_cell_measurement_theta_min 2.42
_cell_volume 1251.4(8)
_computing_cell_refinement 'Bruker SAINT'
_computing_data_collection 'Bruker APEX2'
_computing_data_reduction 'Bruker SAINT'
_computing_molecular_graphics 'Bruker SHELXTL'
_computing_publication_material 'Bruker SHELXTL'
_computing_structure_refinement 'SHELXL-97 (Sheldrick, 2008)'
_computing_structure_solution 'SHELXS-97 (Sheldrick, 2008)'
_diffrn_ambient_temperature 173(2)
_diffrn_measured_fraction_theta_full 0.993
_diffrn_measured_fraction_theta_max 0.993
_diffrn_measurement_device_type 'Bruker APEX-II CCD'
_diffrn_measurement_method '\f and \w scans'
_diffrn_radiation_monochromator graphite
_diffrn_radiation_source 'fine-focus sealed tube'
_diffrn_radiation_type MoK\a
_diffrn_radiation_wavelength 0.71073
_diffrn_reflns_av_R_equivalents 0.0275
_diffrn_reflns_av_sigmaI/netI 0.0244
_diffrn_reflns_limit_h_max 10
_diffrn_reflns_limit_h_min -10
_diffrn_reflns_limit_k_max 11
_diffrn_reflns_limit_k_min -11
_diffrn_reflns_limit_l_max 19
_diffrn_reflns_limit_l_min -21
_diffrn_reflns_number 9973
_diffrn_reflns_theta_full 26.40
_diffrn_reflns_theta_max 26.40
_diffrn_reflns_theta_min 2.42
_exptl_absorpt_coefficient_mu 0.082
_exptl_absorpt_correction_T_max 0.9855
_exptl_absorpt_correction_T_min 0.9689
_exptl_absorpt_correction_type multi-scan
_exptl_absorpt_process_details 'Sheldrick, G.M., (2008) SADABS University of Gottingen, Germany'
_exptl_crystal_colour colourless
_exptl_crystal_density_diffrn 1.254
_exptl_crystal_description prism
_exptl_crystal_F_000 496
_exptl_crystal_size_max 0.39
_exptl_crystal_size_mid 0.18
_exptl_crystal_size_min 0.18
_refine_diff_density_max 0.257
_refine_diff_density_min -0.173
_refine_diff_density_rms 0.041
_refine_ls_extinction_method none
_refine_ls_goodness_of_fit_ref 1.035
_refine_ls_hydrogen_treatment constr
_refine_ls_matrix_type full
_refine_ls_number_parameters 164
_refine_ls_number_reflns 2554
_refine_ls_number_restraints 0
_refine_ls_restrained_S_all 1.035
_refine_ls_R_factor_all 0.0728
_refine_ls_R_factor_gt 0.0508
_refine_ls_shift/su_max 0.000
_refine_ls_shift/su_mean 0.000
_refine_ls_structure_factor_coef Fsqd
_refine_ls_weighting_details 'calc w=1/[\s^2^(Fo^2^)+(0.0780P)^2^+0.3188P] where P=(Fo^2^+2Fc^2^)/3'
_refine_ls_weighting_scheme calc
_refine_ls_wR_factor_gt 0.1337
_refine_ls_wR_factor_ref 0.1544
_reflns_number_gt 1849
_reflns_number_total 2554
_reflns_threshold_expression >2sigma(I)
_cod_data_source_file jo202203r_si_006.cif
_cod_data_source_block das1056_0m
_cod_original_cell_volume 1251.4(7)
_cod_database_code 4026951

loop_
_symmetry_equiv_pos_as_xyz
'x, y, z'
'-x+1/2, y+1/2, -z+1/2'
'-x, -y, -z'
'x-1/2, -y-1/2, z-1/2'

loop_
_atom_site_label
_atom_site_type_symbol
_atom_site_fract_x
_atom_site_fract_y
_atom_site_fract_z
_atom_site_U_iso_or_equiv
_atom_site_adp_type
_atom_site_occupancy
_atom_site_symmetry_multiplicity
_atom_site_calc_flag
_atom_site_refinement_flags
F1 F 0.99192(16) 0.97181(14) 0.37439(8) 0.0730(4) Uani 1 1 d .
C1 C 0.6296(2) 0.44998(19) 0.39319(10) 0.0402(4) Uani 1 1 d .
C2 C 0.4578(2) 0.4344(2) 0.37084(9) 0.0417(4) Uani 1 1 d .
C3 C 0.3438(2) 0.5572(2) 0.36006(10) 0.0452(4) Uani 1 1 d .
C4 C 0.1847(2) 0.5260(3) 0.33387(12) 0.0591(6) Uani 1 1 d .
H4 H 0.1104 0.6060 0.3256 0.071 Uiso 1 1 calc R
C5 C 0.1280(3) 0.3849(3) 0.31910(13) 0.0701(7) Uani 1 1 d .
H5 H 0.0181 0.3701 0.2988 0.084 Uiso 1 1 calc R
C6 C 0.2267(3) 0.2677(3) 0.33319(13) 0.0677(7) Uani 1 1 d .
H6 H 0.1849 0.1706 0.3246 0.081 Uiso 1 1 calc R
C7 C 0.3937(2) 0.2880(2) 0.36096(11) 0.0507(5) Uani 1 1 d .
C8 C 0.4955(3) 0.1654(2) 0.38027(13) 0.0670(6) Uani 1 1 d .
H8 H 0.4523 0.0683 0.3736 0.080 Uiso 1 1 calc R
C9 C 0.6543(3) 0.1830(2) 0.40817(13) 0.0636(6) Uani 1 1 d .
H9 H 0.7194 0.0997 0.4241 0.076 Uiso 1 1 calc R
C10 C 0.7204(3) 0.3264(2) 0.41297(12) 0.0541(5) Uani 1 1 d .
H10 H 0.8323 0.3381 0.4306 0.065 Uiso 1 1 calc R
C11 C 0.72035(19) 0.59241(19) 0.38902(10) 0.0400(4) Uani 1 1 d .
C12 C 0.8009(2) 0.6547(2) 0.45661(11) 0.0473(5) Uani 1 1 d .
H12 H 0.7941 0.6078 0.5066 0.057 Uiso 1 1 calc R
C13 C 0.8908(2) 0.7839(2) 0.45225(12) 0.0538(5) Uani 1 1 d .
H13 H 0.9435 0.8276 0.4986 0.065 Uiso 1 1 calc R
C14 C 0.9012(2) 0.8464(2) 0.37910(12) 0.0494(5) Uani 1 1 d .
C15 C 0.8276(2) 0.7875(2) 0.31064(11) 0.0471(5) Uani 1 1 d .
H15 H 0.8397 0.8328 0.2607 0.057 Uiso 1 1 calc R
C16 C 0.7353(2) 0.66088(19) 0.31592(10) 0.0437(4) Uani 1 1 d .
H16 H 0.6813 0.6198 0.2692 0.052 Uiso 1 1 calc R
C17 C 0.3865(2) 0.7138(2) 0.38226(12) 0.0544(5) Uani 1 1 d .
H17A H 0.4501 0.7577 0.3415 0.082 Uiso 1 1 calc R
H17B H 0.4512 0.7153 0.4335 0.082 Uiso 1 1 calc R
H17C H 0.2861 0.7710 0.3862 0.082 Uiso 1 1 calc R

loop_
_atom_site_aniso_label
_atom_site_aniso_U_11
_atom_site_aniso_U_22
_atom_site_aniso_U_33
_atom_site_aniso_U_23
_atom_site_aniso_U_13
_atom_site_aniso_U_12
F1 0.0653(8) 0.0539(7) 0.1008(10) -0.0034(7) 0.0133(7) -0.0199(6)
C1 0.0451(9) 0.0406(9) 0.0360(9) 0.0005(7) 0.0099(7) -0.0002(7)
C2 0.0445(9) 0.0510(10) 0.0310(8) -0.0049(7) 0.0121(7) -0.0070(8)
C3 0.0422(9) 0.0584(11) 0.0359(9) -0.0008(8) 0.0093(7) -0.0010(8)
C4 0.0429(10) 0.0875(16) 0.0472(11) -0.0021(10) 0.0048(8) 0.0020(10)
C5 0.0509(12) 0.106(2) 0.0535(13) -0.0180(13) 0.0082(10) -0.0175(13)
C6 0.0702(14) 0.0829(16) 0.0526(12) -0.0222(11) 0.0220(10) -0.0375(13)
C7 0.0620(12) 0.0496(11) 0.0428(10) -0.0098(8) 0.0190(9) -0.0115(9)
C8 0.0955(18) 0.0424(11) 0.0675(14) -0.0077(10) 0.0348(13) -0.0123(11)
C9 0.0788(16) 0.0431(11) 0.0720(15) 0.0066(10) 0.0247(12) 0.0134(10)
C10 0.0599(12) 0.0498(11) 0.0542(12) 0.0096(9) 0.0140(9) 0.0111(9)
C11 0.0363(8) 0.0440(9) 0.0402(9) 0.0017(7) 0.0057(7) 0.0026(7)
C12 0.0482(10) 0.0537(11) 0.0397(10) 0.0028(8) 0.0015(8) -0.0010(8)
C13 0.0526(11) 0.0550(12) 0.0525(12) -0.0072(9) -0.0044(9) -0.0048(9)
C14 0.0445(10) 0.0397(10) 0.0648(13) 0.0004(9) 0.0105(9) -0.0045(8)
C15 0.0504(10) 0.0454(10) 0.0470(11) 0.0084(8) 0.0135(8) 0.0014(8)
C16 0.0482(10) 0.0449(10) 0.0382(9) 0.0007(7) 0.0053(7) -0.0009(8)
C17 0.0521(11) 0.0521(11) 0.0600(12) 0.0020(9) 0.0104(9) 0.0118(9)

loop_
_atom_type_symbol
_atom_type_description
_atom_type_scat_dispersion_real
_atom_type_scat_dispersion_imag
_atom_type_scat_source
C C 0.0033 0.0016 'International Tables Vol C Tables 4.2.6.8 and 6.1.1.4'
H H 0.0000 0.0000 'International Tables Vol C Tables 4.2.6.8 and 6.1.1.4'
F F 0.0171 0.0103 'International Tables Vol C Tables 4.2.6.8 and 6.1.1.4'

loop_
_geom_angle_atom_site_label_1
_geom_angle_atom_site_label_2
_geom_angle_atom_site_label_3
_geom_angle
C10 C1 C2 119.21(17)
C10 C1 C11 116.78(16)
C2 C1 C11 123.76(15)
C7 C2 C1 117.81(16)
C7 C2 C3 117.65(16)
C1 C2 C3 124.51(16)
C4 C3 C2 118.01(18)
C4 C3 C17 118.14(18)
C2 C3 C17 123.64(16)
C5 C4 C3 123.3(2)
C5 C4 H4 118.3
C3 C4 H4 118.3
C6 C5 C4 120.5(2)
C6 C5 H5 119.7
C4 C5 H5 119.7
C5 C6 C7 120.5(2)
C5 C6 H6 119.7
C7 C6 H6 119.7
C8 C7 C6 120.8(2)
C8 C7 C2 119.59(19)
C6 C7 C2 119.6(2)
C9 C8 C7 121.51(19)
C9 C8 H8 119.2
C7 C8 H8 119.2
C8 C9 C10 118.9(2)
C8 C9 H9 120.6
C10 C9 H9 120.6
C1 C10 C9 122.5(2)
C1 C10 H10 118.7
C9 C10 H10 118.7
C12 C11 C16 118.50(17)
C12 C11 C1 121.11(16)
C16 C11 C1 120.25(15)
C13 C12 C11 121.14(17)
C13 C12 H12 119.4
C11 C12 H12 119.4
C14 C13 C12 117.90(17)
C14 C13 H13 121.1
C12 C13 H13 121.1
F1 C14 C13 118.07(17)
F1 C14 C15 118.75(17)
C13 C14 C15 123.17(17)
C14 C15 C16 118.43(17)
C14 C15 H15 120.8
C16 C15 H15 120.8
C15 C16 C11 120.84(17)
C15 C16 H16 119.6
C11 C16 H16 119.6
C3 C17 H17A 109.5
C3 C17 H17B 109.5
H17A C17 H17B 109.5
C3 C17 H17C 109.5
H17A C17 H17C 109.5
H17B C17 H17C 109.5

loop_
_geom_bond_atom_site_label_1
_geom_bond_atom_site_label_2
_geom_bond_distance
F1 C14 1.362(2)
C1 C10 1.370(3)
C1 C2 1.439(2)
C1 C11 1.492(2)
C2 C7 1.429(3)
C2 C3 1.455(3)
C3 C4 1.376(3)
C3 C17 1.500(3)
C4 C5 1.374(3)
C4 H4 0.9500
C5 C6 1.344(3)
C5 H5 0.9500
C6 C7 1.427(3)
C6 H6 0.9500
C7 C8 1.412(3)
C8 C9 1.361(3)
C8 H8 0.9500
C9 C10 1.406(3)
C9 H9 0.9500
C10 H10 0.9500
C11 C12 1.393(2)
C11 C16 1.396(2)
C12 C13 1.387(3)
C12 H12 0.9500
C13 C14 1.368(3)
C13 H13 0.9500
C14 C15 1.370(3)
C15 C16 1.380(2)
C15 H15 0.9500
C16 H16 0.9500
C17 H17A 0.9800
C17 H17B 0.9800
C17 H17C 0.9800

loop_
_cod_related_entry_id
_cod_related_entry_database
_cod_related_entry_code
1 ChemSpider 30659462
